data_4306084
loop_
_publ_author_name
'Blanca R. Manzano'
'F\'elix A. Jal\'on'
'M. Laura Soriano'
'M. Carmen Carri\'on'
'M. Pilar Carranza'
'Kurt Mereiter'
'Ana M. Rodr\'iguez'
'Antonio de la Hoz'
'Ana S\'anchez-Migall\'on'

_publ_contact_author
;
Blanca R. Manzano
Departamento de Qu\'imica In\'organica, Org\'anica y Bioqu\'imica
Facultad de Qu\'imicas
Universidad Castilla La Mancha
13071-Ciudad Real 
Spain
;
_publ_contact_author_email Blanca.Manzano@uclm.es
_publ_contact_author_fax '+34 926 295318'
_publ_contact_author_phone '+34 926 295300'
_publ_section_title
;
Anion-Dependent Self-Assembly of Silver(I) and Diaminotriazines to
Coordination Polymers: Non-Covalent Bonds and Role Interchange between
Silver and Hydrogen Bonds
;
_journal_name_full 'Inorganic Chemistry'
_journal_page_first 8957
_journal_page_last 8971
_journal_paper_doi 10.1021/ic800997d
_journal_volume 47
_journal_year 2008
_chemical_formula_moiety 'C11 H11 Ag F3 N5 O3 S'
_chemical_formula_sum 'C11 H11 Ag F3 N5 O3 S'
_chemical_formula_weight 458.18
_chemical_name_common '[Ag(Toldat)](CF3SO3)'
_chemical_name_systematic
; 
 ? 
;
_space_group_IT_number 14
_symmetry_cell_setting monoclinic
_symmetry_space_group_name_Hall '-P 2yn'
_symmetry_space_group_name_H-M 'P 1 21/n 1'
_atom_sites_solution_hydrogens geom
_atom_sites_solution_primary direct
_atom_sites_solution_secondary difmap
_audit_creation_method SHELXL-97
_cell_angle_alpha 90.00
_cell_angle_beta 90.167(7)
_cell_angle_gamma 90.00
_cell_formula_units_Z 8
_cell_length_a 12.552(5)
_cell_length_b 12.958(5)
_cell_length_c 19.320(7)
_cell_measurement_reflns_used 544
_cell_measurement_temperature 180(2)
_cell_measurement_theta_max 15.20
_cell_measurement_theta_min 2.11
_cell_volume 3142(2)
_computing_cell_refinement 'Bruker SAINT'
_computing_data_collection 'Bruker APEX'
_computing_data_reduction 'Bruker SAINT, SADABS, XPREP'
_computing_molecular_graphics 'Bruker SHELXTL'
_computing_publication_material 'Bruker SHELXTL'
_computing_structure_refinement 'SHELXL-97 (Sheldrick, 1997)'
_computing_structure_solution 'SHELXS-97 (Sheldrick, 1997)'
_diffrn_ambient_temperature 180(2)
_diffrn_measured_fraction_theta_full 1.000
_diffrn_measured_fraction_theta_max 1.000
_diffrn_measurement_device_type 'CCD area detector'
_diffrn_measurement_method 'omega rotations with narrow scan frames'
_diffrn_radiation_monochromator graphite
_diffrn_radiation_source 'fine-focus sealed tube'
_diffrn_radiation_type MoK\a
_diffrn_radiation_wavelength 0.71073
_diffrn_reflns_av_R_equivalents 0.1488
_diffrn_reflns_av_sigmaI/netI 0.1773
_diffrn_reflns_limit_h_max 14
_diffrn_reflns_limit_h_min -13
_diffrn_reflns_limit_k_max 15
_diffrn_reflns_limit_k_min -15
_diffrn_reflns_limit_l_max 22
_diffrn_reflns_limit_l_min -22
_diffrn_reflns_number 19421
_diffrn_reflns_theta_full 25.00
_diffrn_reflns_theta_max 25.00
_diffrn_reflns_theta_min 1.89
_diffrn_standards_decay_% 0
_exptl_absorpt_coefficient_mu 1.470
_exptl_absorpt_correction_T_max 0.94
_exptl_absorpt_correction_T_min 0.56
_exptl_absorpt_correction_type multi-scan
_exptl_absorpt_process_details 'program SADABS'
_exptl_crystal_colour colorless
_exptl_crystal_density_diffrn 1.937
_exptl_crystal_density_method 'not measured'
_exptl_crystal_description prism
_exptl_crystal_F_000 1808
_exptl_crystal_size_max 0.44
_exptl_crystal_size_mid 0.08
_exptl_crystal_size_min 0.04
_refine_diff_density_max 0.878
_refine_diff_density_min -0.956
_refine_diff_density_rms 0.174
_refine_ls_extinction_method none
_refine_ls_goodness_of_fit_ref 1.003
_refine_ls_hydrogen_treatment constr
_refine_ls_matrix_type full
_refine_ls_number_parameters 435
_refine_ls_number_reflns 5541
_refine_ls_number_restraints 136
_refine_ls_restrained_S_all 0.996
_refine_ls_R_factor_all 0.1511
_refine_ls_R_factor_gt 0.0716
_refine_ls_shift/su_max 0.000
_refine_ls_shift/su_mean 0.000
_refine_ls_structure_factor_coef Fsqd
_refine_ls_weighting_details 'calc w=1/[\s^2^(Fo^2^)+(0.0484P)^2^+0.0000P] where P=(Fo^2^+2Fc^2^)/3'
_refine_ls_weighting_scheme calc
_refine_ls_wR_factor_gt 0.1551
_refine_ls_wR_factor_ref 0.2017
_reflns_number_gt 2795
_reflns_number_total 5541
_reflns_threshold_expression >2sigma(I)
_cod_data_source_file ic800997d_si_001_5.cif
_cod_data_source_block compd6
_cod_depositor_comments
;
The following automatic conversions were performed:
'_symmetry_cell_setting' value 'Monoclinic' changed to 'monoclinic'
according to '/home/saulius/struct/CIF-dictionaries/cif_core.dic'
dictionary named 'cif_core.dic' version 2.4.1 from 2010-06-29.

Automatic conversion script
Id: cif_fix_enum 1527 2010-12-29 10:47:43Z saulius 
;
_cod_database_code 4306084

loop_
_symmetry_equiv_pos_as_xyz
'x, y, z'
'-x+1/2, y+1/2, -z+1/2'
'-x, -y, -z'
'x-1/2, -y-1/2, z-1/2'

loop_
_atom_site_label
_atom_site_type_symbol
_atom_site_fract_x
_atom_site_fract_y
_atom_site_fract_z
_atom_site_U_iso_or_equiv
_atom_site_adp_type
_atom_site_occupancy
_atom_site_symmetry_multiplicity
_atom_site_calc_flag
_atom_site_refinement_flags
_atom_site_disorder_assembly
_atom_site_disorder_group
Ag1 Ag 0.79817(6) 0.02111(6) 0.08976(4) 0.0380(3) Uani 1 1 d U . .
Ag2 Ag 0.69951(6) 0.04314(6) -0.10303(4) 0.0382(3) Uani 1 1 d U . .
N1 N 0.6431(7) -0.0044(6) 0.1502(4) 0.0341(19) Uani 1 1 d U . .
N2 N 0.4701(7) -0.0708(6) 0.1257(4) 0.033(2) Uani 1 1 d U . .
N3 N 0.5795(7) -0.1498(6) 0.2119(4) 0.0294(19) Uani 1 1 d U . .
N4 N 0.5317(7) 0.0781(6) 0.0734(5) 0.045(2) Uani 1 1 d U . .
H4A H 0.5819 0.1245 0.0669 0.054 Uiso 1 1 calc R . .
H4B H 0.4708 0.0831 0.0511 0.054 Uiso 1 1 calc R . .
N5 N 0.4224(6) -0.2223(6) 0.1774(4) 0.035(2) Uani 1 1 d U . .
H5A H 0.3640 -0.2224 0.1521 0.041 Uiso 1 1 calc R . .
H5B H 0.4346 -0.2729 0.2068 0.041 Uiso 1 1 calc R . .
N6 N 0.9663(6) 0.0551(6) 0.1179(4) 0.0299(18) Uani 1 1 d U . .
N7 N 1.0710(7) 0.1453(7) 0.2019(4) 0.037(2) Uani 1 1 d U . .
N8 N 1.1417(7) -0.0012(6) 0.1454(4) 0.035(2) Uani 1 1 d U . .
N9 N 0.9111(7) 0.2089(6) 0.1659(4) 0.039(2) Uani 1 1 d U . .
H9A H 0.9210 0.2613 0.1941 0.047 Uiso 1 1 calc R . .
H9B H 0.8529 0.2055 0.1405 0.047 Uiso 1 1 calc R . .
N10 N 1.0384(7) -0.0901(6) 0.0671(4) 0.044(2) Uani 1 1 d U . .
H10D H 1.0914 -0.1338 0.0613 0.053 Uiso 1 1 calc R . .
H10E H 0.9786 -0.0985 0.0439 0.053 Uiso 1 1 calc R . .
C1 C 0.5482(8) 0.0001(8) 0.1171(5) 0.033(2) Uani 1 1 d U . .
C2 C 0.4916(8) -0.1467(8) 0.1712(5) 0.031(2) Uani 1 1 d U . .
C3 C 0.6540(8) -0.0773(7) 0.1988(5) 0.030(2) Uani 1 1 d U . .
C4 C 0.7496(8) -0.0756(8) 0.2419(5) 0.034(2) Uani 1 1 d U . .
C5 C 0.7956(9) 0.0152(8) 0.2634(5) 0.043(3) Uani 1 1 d U . .
H5 H 0.7638 0.0785 0.2498 0.051 Uiso 1 1 calc R . .
C6 C 0.8860(9) 0.0179(9) 0.3038(6) 0.050(3) Uani 1 1 d U . .
H6 H 0.9152 0.0823 0.3178 0.060 Uiso 1 1 calc R . .
C7 C 0.9354(9) -0.0753(10) 0.3246(6) 0.052(3) Uani 1 1 d U . .
C8 C 0.8908(9) -0.1686(9) 0.3023(6) 0.052(3) Uani 1 1 d U . .
H8 H 0.9230 -0.2321 0.3151 0.062 Uiso 1 1 calc R . .
C9 C 0.7991(8) -0.1687(8) 0.2611(5) 0.044(3) Uani 1 1 d U . .
H9 H 0.7697 -0.2324 0.2460 0.053 Uiso 1 1 calc R . .
C10 C 1.0312(10) -0.0753(12) 0.3715(6) 0.077(4) Uani 1 1 d U . .
H10A H 1.0693 -0.0097 0.3667 0.115 Uiso 1 1 calc R . .
H10B H 1.0785 -0.1323 0.3587 0.115 Uiso 1 1 calc R . .
H10C H 1.0081 -0.0838 0.4196 0.115 Uiso 1 1 calc R . .
C11 C 1.0488(8) -0.0116(8) 0.1108(5) 0.034(2) Uani 1 1 d U . .
C12 C 0.9835(8) 0.1354(8) 0.1616(5) 0.031(2) Uani 1 1 d U . .
C13 C 1.1459(8) 0.0754(7) 0.1917(5) 0.029(2) Uani 1 1 d U . .
C14 C 1.2433(8) 0.0831(8) 0.2350(5) 0.035(2) Uani 1 1 d U . .
C15 C 1.2889(9) -0.0049(9) 0.2635(5) 0.046(3) Uani 1 1 d U . .
H15 H 1.2559 -0.0700 0.2562 0.055 Uiso 1 1 calc R . .
C16 C 1.3827(10) 0.0006(10) 0.3028(5) 0.050(3) Uani 1 1 d U . .
H16 H 1.4141 -0.0599 0.3218 0.060 Uiso 1 1 calc R . .
C17 C 1.4296(9) 0.0990(11) 0.3135(6) 0.056(3) Uani 1 1 d U . .
C18 C 1.3837(9) 0.1867(10) 0.2855(6) 0.054(3) Uani 1 1 d U . .
H18 H 1.4148 0.2528 0.2926 0.064 Uiso 1 1 calc R . .
C19 C 1.2916(10) 0.1759(9) 0.2467(5) 0.050(3) Uani 1 1 d U . .
H19 H 1.2603 0.2361 0.2273 0.060 Uiso 1 1 calc R . .
C20 C 1.5311(10) 0.1066(13) 0.3559(7) 0.092(5) Uani 1 1 d U . .
H20A H 1.5797 0.1559 0.3341 0.138 Uiso 1 1 calc R . .
H20B H 1.5653 0.0386 0.3582 0.138 Uiso 1 1 calc R . .
H20C H 1.5140 0.1300 0.4028 0.138 Uiso 1 1 calc R . .
S1 S 0.7238(2) 0.2668(2) -0.00442(14) 0.0418(8) Uani 1 1 d U . .
O1 O 0.7399(6) 0.2037(5) 0.0566(4) 0.054(2) Uani 1 1 d U . .
O2 O 0.7633(6) 0.2246(5) -0.0681(4) 0.047(2) Uani 1 1 d U . .
O3 O 0.6162(7) 0.3080(9) -0.0113(4) 0.094(3) Uani 1 1 d U . .
C21 C 0.8020(16) 0.3791(11) 0.0118(7) 0.079(4) Uani 1 1 d U . .
F1 F 0.7932(10) 0.4439(5) -0.0397(4) 0.137(4) Uani 1 1 d U . .
F2 F 0.7761(9) 0.4237(6) 0.0696(4) 0.126(4) Uani 1 1 d U . .
F3 F 0.9066(8) 0.3466(9) 0.0146(5) 0.128(3) Uani 1 1 d U . .
S2 S 0.7547(2) -0.1753(2) -0.02228(15) 0.0399(7) Uani 1 1 d U . .
O4 O 0.7000(7) -0.0816(5) 0.0009(4) 0.053(2) Uani 1 1 d U . .
O5 O 0.8673(7) -0.1687(7) -0.0169(4) 0.073(3) Uani 1 1 d U . .
O6 O 0.7150(7) -0.2141(6) -0.0872(4) 0.065(3) Uani 1 1 d U . .
C22 C 0.7172(12) -0.2711(10) 0.0397(7) 0.060(3) Uani 1 1 d U . .
F4 F 0.7573(7) -0.3595(5) 0.0267(4) 0.099(3) Uani 1 1 d U . .
F5 F 0.6104(7) -0.2777(7) 0.0440(4) 0.108(3) Uani 1 1 d U . .
F6 F 0.7514(7) -0.2426(6) 0.1033(3) 0.084(2) Uani 1 1 d U . .

loop_
_atom_site_aniso_label
_atom_site_aniso_U_11
_atom_site_aniso_U_22
_atom_site_aniso_U_33
_atom_site_aniso_U_23
_atom_site_aniso_U_13
_atom_site_aniso_U_12
Ag1 0.0210(5) 0.0441(5) 0.0489(6) 0.0022(4) -0.0013(4) -0.0028(4)
Ag2 0.0221(5) 0.0448(5) 0.0477(6) -0.0020(4) -0.0008(4) 0.0038(4)
N1 0.020(4) 0.038(5) 0.045(5) 0.010(4) 0.002(4) -0.004(4)
N2 0.023(5) 0.041(5) 0.036(5) 0.012(4) 0.006(4) 0.005(4)
N3 0.028(5) 0.034(4) 0.026(5) 0.005(3) -0.002(4) -0.003(4)
N4 0.020(5) 0.049(5) 0.066(7) 0.026(4) -0.010(5) -0.008(4)
N5 0.021(5) 0.050(5) 0.032(5) 0.012(4) -0.014(4) -0.007(4)
N6 0.019(4) 0.036(4) 0.035(5) -0.002(3) 0.009(4) 0.001(3)
N7 0.023(5) 0.053(5) 0.033(5) -0.006(4) 0.000(4) 0.004(4)
N8 0.028(5) 0.048(5) 0.029(5) -0.007(4) 0.001(4) 0.002(4)
N9 0.036(6) 0.035(5) 0.046(6) -0.009(4) -0.005(4) 0.010(4)
N10 0.032(6) 0.053(6) 0.048(6) -0.019(4) -0.015(5) 0.013(5)
C1 0.022(5) 0.048(6) 0.029(6) 0.008(4) 0.012(4) 0.006(5)
C2 0.023(6) 0.042(6) 0.028(6) -0.004(4) 0.007(4) -0.006(4)
C3 0.022(6) 0.033(5) 0.037(6) -0.003(4) 0.001(4) 0.004(4)
C4 0.021(6) 0.049(6) 0.031(6) -0.004(5) -0.002(4) 0.000(4)
C5 0.040(7) 0.045(5) 0.043(7) 0.009(5) -0.004(5) -0.011(5)
C6 0.036(7) 0.067(6) 0.048(7) -0.003(6) -0.009(6) -0.014(6)
C7 0.025(7) 0.081(7) 0.050(8) 0.016(6) 0.001(5) -0.013(5)
C8 0.034(7) 0.069(6) 0.053(8) 0.022(6) -0.009(6) 0.010(6)
C9 0.023(6) 0.049(6) 0.059(8) 0.016(6) -0.010(5) -0.001(5)
C10 0.030(8) 0.143(13) 0.057(9) 0.020(8) -0.011(6) -0.006(7)
C11 0.027(5) 0.043(6) 0.031(6) -0.008(4) 0.007(5) 0.007(5)
C12 0.020(5) 0.043(6) 0.029(6) -0.007(4) 0.008(4) 0.000(4)
C13 0.024(6) 0.035(5) 0.029(6) 0.003(4) 0.000(4) 0.001(4)
C14 0.022(6) 0.049(6) 0.034(6) -0.009(5) 0.007(4) 0.006(4)
C15 0.054(8) 0.058(6) 0.025(6) -0.006(5) -0.010(5) 0.006(6)
C16 0.044(8) 0.072(7) 0.033(7) 0.003(6) -0.001(5) 0.010(6)
C17 0.026(7) 0.102(8) 0.040(7) -0.026(7) 0.002(5) -0.001(6)
C18 0.034(7) 0.084(7) 0.043(7) -0.021(6) 0.000(5) -0.016(6)
C19 0.052(8) 0.054(6) 0.044(7) -0.006(6) -0.004(5) -0.012(6)
C20 0.021(8) 0.189(16) 0.066(10) -0.025(10) -0.018(6) -0.001(8)
S1 0.048(2) 0.0404(16) 0.0372(17) 0.0031(13) -0.0058(15) 0.0011(14)
O1 0.073(6) 0.037(4) 0.051(4) 0.011(3) -0.012(4) -0.012(4)
O2 0.053(6) 0.039(4) 0.049(4) -0.011(3) 0.010(4) 0.003(4)
O3 0.048(6) 0.167(10) 0.067(6) -0.018(6) -0.006(5) 0.037(6)
C21 0.127(9) 0.059(8) 0.051(8) -0.017(5) 0.015(9) -0.038(8)
F1 0.293(13) 0.042(4) 0.077(6) 0.007(4) 0.075(7) -0.019(6)
F2 0.237(11) 0.073(5) 0.068(5) -0.041(4) 0.070(6) -0.065(6)
F3 0.094(7) 0.180(10) 0.110(8) -0.037(6) 0.015(6) -0.077(6)
S2 0.0336(18) 0.0408(16) 0.0454(17) -0.0026(13) -0.0073(14) -0.0059(13)
O4 0.072(6) 0.041(4) 0.045(4) 0.003(3) -0.003(4) 0.004(4)
O5 0.047(5) 0.095(7) 0.077(6) 0.019(5) -0.008(5) -0.010(5)
O6 0.087(7) 0.063(5) 0.045(5) -0.014(4) -0.002(4) -0.028(5)
C22 0.070(8) 0.051(6) 0.059(6) 0.010(6) 0.014(7) 0.006(7)
F4 0.164(9) 0.034(4) 0.099(6) 0.000(4) 0.026(6) 0.015(5)
F5 0.082(6) 0.132(8) 0.108(7) 0.061(6) 0.022(5) -0.013(5)
F6 0.133(7) 0.080(5) 0.039(4) 0.010(3) -0.005(4) 0.032(5)

loop_
_atom_type_symbol
_atom_type_description
_atom_type_scat_dispersion_real
_atom_type_scat_dispersion_imag
_atom_type_scat_source
C C 0.0033 0.0016 'International Tables Vol C Tables 4.2.6.8 and 6.1.1.4'
H H 0.0000 0.0000 'International Tables Vol C Tables 4.2.6.8 and 6.1.1.4'
N N 0.0061 0.0033 'International Tables Vol C Tables 4.2.6.8 and 6.1.1.4'
O O 0.0106 0.0060 'International Tables Vol C Tables 4.2.6.8 and 6.1.1.4'
F F 0.0171 0.0103 'International Tables Vol C Tables 4.2.6.8 and 6.1.1.4'
S S 0.1246 0.1234 'International Tables Vol C Tables 4.2.6.8 and 6.1.1.4'
Ag Ag -0.8971 1.1015 'International Tables Vol C Tables 4.2.6.8 and 6.1.1.4'

loop_
_geom_angle_atom_site_label_1
_geom_angle_atom_site_label_2
_geom_angle_atom_site_label_3
_geom_angle
_geom_angle_site_symmetry_1
_geom_angle_site_symmetry_3
_geom_angle_publ_flag
N6 Ag1 N1 135.2(3) . . ?
N6 Ag1 O4 137.8(3) . . ?
N1 Ag1 O4 81.7(3) . . ?
N6 Ag1 O1 98.6(3) . . ?
N1 Ag1 O1 91.0(3) . . ?
O4 Ag1 O1 100.4(2) . . ?
N2 Ag2 N8 146.5(3) 3_655 3_755 ?
N2 Ag2 O2 101.7(3) 3_655 . ?
N8 Ag2 O2 92.4(3) 3_755 . ?
N2 Ag2 O4 104.9(3) 3_655 . ?
N8 Ag2 O4 97.7(3) 3_755 . ?
O2 Ag2 O4 111.6(2) . . ?
C3 N1 C1 116.7(9) . . ?
C3 N1 Ag1 111.9(6) . . ?
C1 N1 Ag1 120.0(6) . . ?
C2 N2 C1 115.6(9) . . ?
C2 N2 Ag2 116.1(7) . 3_655 ?
C1 N2 Ag2 124.4(6) . 3_655 ?
C3 N3 C2 115.8(8) . . ?
C11 N6 C12 115.6(9) . . ?
C11 N6 Ag1 125.0(6) . . ?
C12 N6 Ag1 117.0(6) . . ?
C13 N7 C12 115.3(9) . . ?
C13 N8 C11 116.0(9) . . ?
C13 N8 Ag2 113.2(7) . 3_755 ?
C11 N8 Ag2 124.5(7) . 3_755 ?
N4 C1 N1 117.8(9) . . ?
N4 C1 N2 118.8(9) . . ?
N1 C1 N2 123.4(9) . . ?
N5 C2 N2 118.2(9) . . ?
N5 C2 N3 117.6(9) . . ?
N2 C2 N3 124.2(9) . . ?
N1 C3 N3 123.6(9) . . ?
N1 C3 C4 118.1(9) . . ?
N3 C3 C4 118.3(9) . . ?
C5 C4 C9 118.0(10) . . ?
C5 C4 C3 122.0(10) . . ?
C9 C4 C3 120.0(9) . . ?
C4 C5 C6 122.6(11) . . ?
C5 C6 C7 119.9(11) . . ?
C8 C7 C6 118.4(11) . . ?
C8 C7 C10 120.3(12) . . ?
C6 C7 C10 121.3(12) . . ?
C9 C8 C7 120.3(11) . . ?
C8 C9 C4 120.8(11) . . ?
N10 C11 N8 118.4(9) . . ?
N10 C11 N6 118.6(9) . . ?
N8 C11 N6 123.0(9) . . ?
N9 C12 N7 117.0(9) . . ?
N9 C12 N6 119.0(9) . . ?
N7 C12 N6 124.0(9) . . ?
N7 C13 N8 125.6(9) . . ?
N7 C13 C14 117.1(9) . . ?
N8 C13 C14 117.3(9) . . ?
C19 C14 C15 118.3(10) . . ?
C19 C14 C13 121.2(10) . . ?
C15 C14 C13 120.4(10) . . ?
C14 C15 C16 121.2(11) . . ?
C15 C16 C17 118.1(11) . . ?
C18 C17 C16 120.6(11) . . ?
C18 C17 C20 120.4(13) . . ?
C16 C17 C20 118.9(13) . . ?
C19 C18 C17 118.3(12) . . ?
C14 C19 C18 123.4(12) . . ?
O2 S1 O1 115.9(5) . . ?
O2 S1 O3 112.5(5) . . ?
O1 S1 O3 114.1(5) . . ?
O2 S1 C21 105.7(6) . . ?
O1 S1 C21 104.0(6) . . ?
O3 S1 C21 103.1(8) . . ?
S1 O1 Ag1 139.9(5) . . ?
S1 O2 Ag2 117.7(4) . . ?
F2 C21 F1 110.3(13) . . ?
F2 C21 F3 110.0(14) . . ?
F1 C21 F3 107.7(14) . . ?
F2 C21 S1 112.1(11) . . ?
F1 C21 S1 110.3(11) . . ?
F3 C21 S1 106.3(10) . . ?
O5 S2 O6 115.3(5) . . ?
O5 S2 O4 113.3(5) . . ?
O6 S2 O4 113.3(5) . . ?
O5 S2 C22 104.9(6) . . ?
O6 S2 C22 104.5(6) . . ?
O4 S2 C22 104.2(5) . . ?
S2 O4 Ag1 114.9(4) . . ?
S2 O4 Ag2 106.3(4) . . ?
Ag1 O4 Ag2 101.6(3) . . ?
F4 C22 F5 110.4(12) . . ?
F4 C22 F6 107.4(11) . . ?
F5 C22 F6 106.0(11) . . ?
F4 C22 S2 112.7(10) . . ?
F5 C22 S2 110.5(9) . . ?
F6 C22 S2 109.6(9) . . ?

loop_
_geom_bond_atom_site_label_1
_geom_bond_atom_site_label_2
_geom_bond_distance
_geom_bond_site_symmetry_2
_geom_bond_publ_flag
Ag1 N6 2.222(8) . ?
Ag1 N1 2.297(8) . ?
Ag1 O4 2.494(7) . ?
Ag1 O1 2.558(7) . ?
Ag2 N2 2.202(8) 3_655 ?
Ag2 N8 2.225(8) 3_755 ?
Ag2 O2 2.573(7) . ?
Ag2 O4 2.578(7) . ?
N1 C3 1.339(12) . ?
N1 C1 1.353(12) . ?
N2 C2 1.347(12) . ?
N2 C1 1.353(12) . ?
N2 Ag2 2.202(8) 3_655 ?
N3 C3 1.350(12) . ?
N3 C2 1.352(12) . ?
N4 C1 1.332(12) . ?
N5 C2 1.315(11) . ?
N6 C11 1.356(12) . ?
N6 C12 1.356(11) . ?
N7 C13 1.320(12) . ?
N7 C12 1.350(12) . ?
N8 C13 1.336(12) . ?
N8 C11 1.349(12) . ?
N8 Ag2 2.225(8) 3_755 ?
N9 C12 1.320(11) . ?
N10 C11 1.328(11) . ?
C3 C4 1.458(13) . ?
C4 C5 1.374(13) . ?
C4 C9 1.406(14) . ?
C5 C6 1.376(15) . ?
C6 C7 1.415(16) . ?
C7 C8 1.400(16) . ?
C7 C10 1.503(15) . ?
C8 C9 1.397(14) . ?
C13 C14 1.483(14) . ?
C14 C19 1.365(14) . ?
C14 C15 1.389(14) . ?
C15 C16 1.401(15) . ?
C16 C17 1.419(16) . ?
C17 C18 1.384(17) . ?
C17 C20 1.516(15) . ?
C18 C19 1.383(15) . ?
S1 O2 1.436(7) . ?
S1 O1 1.448(7) . ?
S1 O3 1.458(9) . ?
S1 C21 1.782(14) . ?
C21 F2 1.300(14) . ?
C21 F1 1.305(16) . ?
C21 F3 1.380(18) . ?
S2 O5 1.419(8) . ?
S2 O6 1.440(7) . ?
S2 O4 1.465(8) . ?
S2 C22 1.789(13) . ?
C22 F4 1.277(13) . ?
C22 F5 1.345(15) . ?
C22 F6 1.351(14) . ?

loop_
_geom_hbond_atom_site_label_D
_geom_hbond_atom_site_label_H
_geom_hbond_atom_site_label_A
_geom_hbond_distance_DH
_geom_hbond_distance_HA
_geom_hbond_distance_DA
_geom_hbond_angle_DHA
_geom_hbond_site_symmetry_A
N4 H4A O1 0.88 2.24 3.096(11) 163.5 .
N4 H4B O4 0.88 2.36 3.241(12) 173.6 3_655
N5 H5A O2 0.88 2.27 3.140(10) 168.2 3_655
N5 H5B N7 0.88 2.06 2.897(11) 158.4 2_645
N9 H9A N3 0.88 2.15 2.991(11) 159.4 2_655
N9 H9B O1 0.88 2.15 3.009(11) 164.8 .
N10 H10D O2 0.88 2.17 3.039(11) 166.9 3_755
N10 H10E O5 0.88 2.04 2.874(12) 158.7 .

loop_
_geom_torsion_atom_site_label_1
_geom_torsion_atom_site_label_2
_geom_torsion_atom_site_label_3
_geom_torsion_atom_site_label_4
_geom_torsion
_geom_torsion_site_symmetry_1
_geom_torsion_site_symmetry_2
_geom_torsion_site_symmetry_3
_geom_torsion_site_symmetry_4
_geom_torsion_publ_flag
N6 Ag1 N1 C3 -53.2(8) . . . . ?
O4 Ag1 N1 C3 103.2(7) . . . . ?
O1 Ag1 N1 C3 -156.4(7) . . . . ?
N6 Ag1 N1 C1 164.4(7) . . . . ?
O4 Ag1 N1 C1 -39.3(8) . . . . ?
O1 Ag1 N1 C1 61.1(8) . . . . ?
N1 Ag1 N6 C11 110.4(8) . . . . ?
O4 Ag1 N6 C11 -33.3(9) . . . . ?
O1 Ag1 N6 C11 -149.3(7) . . . . ?
N1 Ag1 N6 C12 -51.1(8) . . . . ?
O4 Ag1 N6 C12 165.2(6) . . . . ?
O1 Ag1 N6 C12 49.1(7) . . . . ?
C3 N1 C1 N4 173.6(9) . . . . ?
Ag1 N1 C1 N4 -45.7(12) . . . . ?
C3 N1 C1 N2 -7.0(15) . . . . ?
Ag1 N1 C1 N2 133.7(8) . . . . ?
C2 N2 C1 N4 -179.2(9) . . . . ?
Ag2 N2 C1 N4 -22.2(13) 3_655 . . . ?
C2 N2 C1 N1 1.4(15) . . . . ?
Ag2 N2 C1 N1 158.4(8) 3_655 . . . ?
C1 N2 C2 N5 -174.5(9) . . . . ?
Ag2 N2 C2 N5 26.6(12) 3_655 . . . ?
C1 N2 C2 N3 6.3(15) . . . . ?
Ag2 N2 C2 N3 -152.6(8) 3_655 . . . ?
C3 N3 C2 N5 173.1(9) . . . . ?
C3 N3 C2 N2 -7.7(15) . . . . ?
C1 N1 C3 N3 5.5(15) . . . . ?
Ag1 N1 C3 N3 -138.3(8) . . . . ?
C1 N1 C3 C4 -171.9(9) . . . . ?
Ag1 N1 C3 C4 44.3(11) . . . . ?
C2 N3 C3 N1 1.4(15) . . . . ?
C2 N3 C3 C4 178.8(9) . . . . ?
N1 C3 C4 C5 36.6(15) . . . . ?
N3 C3 C4 C5 -140.9(10) . . . . ?
N1 C3 C4 C9 -141.7(10) . . . . ?
N3 C3 C4 C9 40.8(15) . . . . ?
C9 C4 C5 C6 -1.4(17) . . . . ?
C3 C4 C5 C6 -179.8(11) . . . . ?
C4 C5 C6 C7 0.3(19) . . . . ?
C5 C6 C7 C8 0.8(18) . . . . ?
C5 C6 C7 C10 -177.1(11) . . . . ?
C6 C7 C8 C9 -0.7(18) . . . . ?
C10 C7 C8 C9 177.3(11) . . . . ?
C7 C8 C9 C4 -0.5(18) . . . . ?
C5 C4 C9 C8 1.5(17) . . . . ?
C3 C4 C9 C8 179.9(10) . . . . ?
C13 N8 C11 N10 -176.2(9) . . . . ?
Ag2 N8 C11 N10 33.6(13) 3_755 . . . ?
C13 N8 C11 N6 4.6(15) . . . . ?
Ag2 N8 C11 N6 -145.6(8) 3_755 . . . ?
C12 N6 C11 N10 -177.9(9) . . . . ?
Ag1 N6 C11 N10 20.4(13) . . . . ?
C12 N6 C11 N8 1.3(14) . . . . ?
Ag1 N6 C11 N8 -160.5(8) . . . . ?
C13 N7 C12 N9 -174.2(9) . . . . ?
C13 N7 C12 N6 6.1(15) . . . . ?
C11 N6 C12 N9 173.3(9) . . . . ?
Ag1 N6 C12 N9 -23.4(12) . . . . ?
C11 N6 C12 N7 -7.0(14) . . . . ?
Ag1 N6 C12 N7 156.3(8) . . . . ?
C12 N7 C13 N8 0.6(15) . . . . ?
C12 N7 C13 C14 -179.8(9) . . . . ?
C11 N8 C13 N7 -5.7(15) . . . . ?
Ag2 N8 C13 N7 147.8(9) 3_755 . . . ?
C11 N8 C13 C14 174.7(9) . . . . ?
Ag2 N8 C13 C14 -31.8(11) 3_755 . . . ?
N7 C13 C14 C19 -43.9(15) . . . . ?
N8 C13 C14 C19 135.7(10) . . . . ?
N7 C13 C14 C15 137.5(10) . . . . ?
N8 C13 C14 C15 -42.9(14) . . . . ?
C19 C14 C15 C16 -0.6(16) . . . . ?
C13 C14 C15 C16 178.0(10) . . . . ?
C14 C15 C16 C17 0.7(17) . . . . ?
C15 C16 C17 C18 -0.3(17) . . . . ?
C15 C16 C17 C20 -180.0(11) . . . . ?
C16 C17 C18 C19 -0.1(18) . . . . ?
C20 C17 C18 C19 179.5(11) . . . . ?
C15 C14 C19 C18 0.1(17) . . . . ?
C13 C14 C19 C18 -178.6(10) . . . . ?
C17 C18 C19 C14 0.3(18) . . . . ?
O2 S1 O1 Ag1 -10.7(9) . . . . ?
O3 S1 O1 Ag1 122.3(8) . . . . ?
C21 S1 O1 Ag1 -126.2(9) . . . . ?
N6 Ag1 O1 S1 99.4(7) . . . . ?
N1 Ag1 O1 S1 -124.5(7) . . . . ?
O4 Ag1 O1 S1 -42.8(8) . . . . ?
O1 S1 O2 Ag2 54.6(6) . . . . ?
O3 S1 O2 Ag2 -79.1(7) . . . . ?
C21 S1 O2 Ag2 169.1(7) . . . . ?
N2 Ag2 O2 S1 68.2(5) 3_655 . . . ?
N8 Ag2 O2 S1 -142.4(5) 3_755 . . . ?
O4 Ag2 O2 S1 -43.2(5) . . . . ?
O2 S1 C21 F2 -178.3(12) . . . . ?
O1 S1 C21 F2 -55.8(14) . . . . ?
O3 S1 C21 F2 63.5(14) . . . . ?
O2 S1 C21 F1 58.4(14) . . . . ?
O1 S1 C21 F1 -179.1(11) . . . . ?
O3 S1 C21 F1 -59.8(13) . . . . ?
O2 S1 C21 F3 -58.1(11) . . . . ?
O1 S1 C21 F3 64.4(10) . . . . ?
O3 S1 C21 F3 -176.3(9) . . . . ?
O5 S2 O4 Ag1 -27.5(6) . . . . ?
O6 S2 O4 Ag1 -161.2(4) . . . . ?
C22 S2 O4 Ag1 85.9(6) . . . . ?
O5 S2 O4 Ag2 84.1(5) . . . . ?
O6 S2 O4 Ag2 -49.6(6) . . . . ?
C22 S2 O4 Ag2 -162.6(5) . . . . ?
N6 Ag1 O4 S2 31.5(6) . . . . ?
N1 Ag1 O4 S2 -123.6(5) . . . . ?
O1 Ag1 O4 S2 146.9(4) . . . . ?
N6 Ag1 O4 Ag2 -82.8(4) . . . . ?
N1 Ag1 O4 Ag2 122.1(3) . . . . ?
O1 Ag1 O4 Ag2 32.6(3) . . . . ?
N2 Ag2 O4 S2 119.4(5) 3_655 . . . ?
N8 Ag2 O4 S2 -35.6(5) 3_755 . . . ?
O2 Ag2 O4 S2 -131.2(4) . . . . ?
N2 Ag2 O4 Ag1 -120.0(3) 3_655 . . . ?
N8 Ag2 O4 Ag1 85.0(3) 3_755 . . . ?
O2 Ag2 O4 Ag1 -10.6(4) . . . . ?
O5 S2 C22 F4 -61.6(12) . . . . ?
O6 S2 C22 F4 60.1(12) . . . . ?
O4 S2 C22 F4 179.2(10) . . . . ?
O5 S2 C22 F5 174.4(9) . . . . ?
O6 S2 C22 F5 -63.9(11) . . . . ?
O4 S2 C22 F5 55.1(11) . . . . ?
O5 S2 C22 F6 57.9(10) . . . . ?
O6 S2 C22 F6 179.6(9) . . . . ?
O4 S2 C22 F6 -61.3(10) . . . . ?
